data_7053365
loop_
_publ_author_name
'Semeniuc, Radu F.'
'Reamer, Thomas J.'
'Smith, Mark D.'

_publ_section_title
;
 8-Quinoline based ligands and their metallic derivatives: A structural
 and statistical investigation of quinoline \p--\p stacking interactions
;
_journal_issue 3
_journal_name_full 'New Journal of Chemistry'
_journal_page_first 439
_journal_paper_doi 10.1039/b9nj00547a
_journal_volume 34
_journal_year 2010
_chemical_formula_moiety 'C24 H18 Ag N6 O4 S2, B F4, 0.5(C3 H6 O)'
_chemical_formula_sum 'C25.5 H21 Ag B F4 N6 O4.5 S2'
_chemical_formula_weight 742.28
_chemical_name_systematic
;
?
;
_space_group_IT_number 15
_symmetry_cell_setting monoclinic
_symmetry_space_group_name_Hall '-C 2yc'
_symmetry_space_group_name_H-M 'C 1 2/c 1'
_atom_sites_solution_hydrogens geom
_atom_sites_solution_primary direct
_atom_sites_solution_secondary difmap
_audit_creation_method SHELXL-97
_cell_angle_alpha 90.00
_cell_angle_beta 93.6660(10)
_cell_angle_gamma 90.00
_cell_formula_units_Z 8
_cell_length_a 25.4562(8)
_cell_length_b 8.5807(3)
_cell_length_c 26.1156(9)
_cell_measurement_reflns_used 8779
_cell_measurement_temperature 150(2)
_cell_measurement_theta_max 27.900
_cell_measurement_theta_min 2.166
_cell_volume 5692.8(3)
_computing_cell_refinement 'SAINT-Plus Version 6.45 (Bruker, 2001)'
_computing_data_collection 'SMART Version 5.625 (Bruker, 2001)'
_computing_data_reduction 'SAINT-Plus Version 6.45 (Bruker, 2001)'
_computing_molecular_graphics various
_computing_publication_material 'SHELXTL Version 6.14 (Bruker, 2000)'
_computing_structure_refinement 'SHELXL-97 (Sheldrick, 1997)'
_computing_structure_solution 'SHELXS-97 (Sheldrick, 1990)'
_diffrn_ambient_temperature 150(2)
_diffrn_measured_fraction_theta_full 0.999
_diffrn_measured_fraction_theta_max 0.999
_diffrn_measurement_device_type 'Bruker SMART APEX CCD diffractometer'
_diffrn_measurement_method 'omega scans'
_diffrn_radiation_monochromator graphite
_diffrn_radiation_source 'fine-focus sealed tube'
_diffrn_radiation_type MoK\a
_diffrn_radiation_wavelength 0.71073
_diffrn_reflns_av_R_equivalents 0.0296
_diffrn_reflns_av_sigmaI/netI 0.0168
_diffrn_reflns_limit_h_max 33
_diffrn_reflns_limit_h_min -33
_diffrn_reflns_limit_k_max 11
_diffrn_reflns_limit_k_min -11
_diffrn_reflns_limit_l_max 34
_diffrn_reflns_limit_l_min -34
_diffrn_reflns_number 52061
_diffrn_reflns_theta_full 27.91
_diffrn_reflns_theta_max 27.91
_diffrn_reflns_theta_min 1.56
_exptl_absorpt_coefficient_mu 0.928
_exptl_absorpt_correction_T_max 0.8079
_exptl_absorpt_correction_T_min 0.6747
_exptl_absorpt_correction_type multi-scan
_exptl_absorpt_process_details 'SADABS Version 2.05 (Bruker, 2001)'
_exptl_crystal_colour colorless
_exptl_crystal_density_diffrn 1.732
_exptl_crystal_density_method 'not measured'
_exptl_crystal_description chunk
_exptl_crystal_F_000 2976
_exptl_crystal_size_max 0.46
_exptl_crystal_size_mid 0.32
_exptl_crystal_size_min 0.24
_refine_diff_density_max 0.805
_refine_diff_density_min -0.453
_refine_diff_density_rms 0.077
_refine_ls_extinction_method none
_refine_ls_goodness_of_fit_ref 1.069
_refine_ls_hydrogen_treatment constr
_refine_ls_matrix_type full
_refine_ls_number_parameters 395
_refine_ls_number_reflns 6826
_refine_ls_number_restraints 2
_refine_ls_restrained_S_all 1.069
_refine_ls_R_factor_all 0.0380
_refine_ls_R_factor_gt 0.0352
_refine_ls_shift/su_max 0.001
_refine_ls_shift/su_mean 0.000
_refine_ls_structure_factor_coef Fsqd
_refine_ls_weighting_details 'calc w=1/[\s^2^(Fo^2^)+(0.0488P)^2^+11.2259P] where P=(Fo^2^+2Fc^2^)/3'
_refine_ls_weighting_scheme calc
_refine_ls_wR_factor_gt 0.0927
_refine_ls_wR_factor_ref 0.0948
_reflns_number_gt 6323
_reflns_number_total 6826
_reflns_threshold_expression >2sigma(I)
_cod_data_source_file b9nj00547a.txt
_cod_data_source_block 2
_cod_depositor_comments
;
The following automatic conversions were performed:

'_symmetry_cell_setting' value 'Monoclinic' changed to 'monoclinic'
according to /home/saulius/struct/CIF-dictionaries/cif_core.dic
dictionary named 'cif_core.dic' version 2.4.2 from 2011-04-26.

Automatic conversion script
Id: cif_fix_values 1891 2012-01-12 08:04:46Z andrius 
;
_cod_original_sg_symbol_H-M 'C 2/c'
_cod_original_formula_sum 'C25.50 H21 Ag B F4 N6 O4.50 S2'
_cod_database_code 7053365

loop_
_symmetry_equiv_pos_as_xyz
'x, y, z'
'-x, y, -z+1/2'
'x+1/2, y+1/2, z'
'-x+1/2, y+1/2, -z+1/2'
'-x, -y, -z'
'x, -y, z-1/2'
'-x+1/2, -y+1/2, -z'
'x+1/2, -y+1/2, z-1/2'

loop_
_atom_site_label
_atom_site_type_symbol
_atom_site_fract_x
_atom_site_fract_y
_atom_site_fract_z
_atom_site_U_iso_or_equiv
_atom_site_adp_type
_atom_site_occupancy
_atom_site_symmetry_multiplicity
_atom_site_calc_flag
_atom_site_refinement_flags
_atom_site_disorder_assembly
_atom_site_disorder_group
Ag1 Ag 0.606934(7) 0.51428(2) 0.109743(7) 0.03470(7) Uani 1 1 d . . .
S1 S 0.60598(2) 0.88158(7) 0.05831(2) 0.02981(12) Uani 1 1 d . . .
S2 S 0.49107(2) 0.28781(8) 0.07219(2) 0.03657(14) Uani 1 1 d . . .
B1 B 0.74384(10) 0.3519(3) 0.17234(10) 0.0325(5) Uani 1 1 d . . .
C1 C 0.67154(10) 0.9871(3) 0.13877(11) 0.0375(5) Uani 1 1 d . . .
H1 H 0.6739 1.0923 0.1278 0.045 Uiso 1 1 calc R . .
C2 C 0.69504(10) 0.9243(3) 0.18176(10) 0.0414(6) Uani 1 1 d . . .
H2 H 0.7169 0.9761 0.2072 0.050 Uiso 1 1 calc R . .
C3 C 0.68049(10) 0.7662(3) 0.18102(10) 0.0407(6) Uani 1 1 d . . .
H3 H 0.6916 0.6927 0.2067 0.049 Uiso 1 1 calc R . .
C4 C 0.66569(11) 0.4110(3) 0.01630(11) 0.0429(6) Uani 1 1 d . . .
H4 H 0.6549 0.3250 0.0360 0.051 Uiso 1 1 calc R . .
C5 C 0.69742(11) 0.3801(3) -0.02444(11) 0.0447(6) Uani 1 1 d . . .
H5 H 0.7075 0.2764 -0.0319 0.054 Uiso 1 1 calc R . .
C6 C 0.71355(10) 0.5014(3) -0.05303(10) 0.0374(5) Uani 1 1 d . . .
H6 H 0.7353 0.4834 -0.0807 0.045 Uiso 1 1 calc R . .
C7 C 0.69786(8) 0.6536(3) -0.04136(8) 0.0286(4) Uani 1 1 d . . .
C8 C 0.71304(9) 0.7828(3) -0.07044(9) 0.0339(5) Uani 1 1 d . . .
H8 H 0.7352 0.7669 -0.0979 0.041 Uiso 1 1 calc R . .
C9 C 0.69658(10) 0.9291(3) -0.06004(9) 0.0373(5) Uani 1 1 d . . .
H9 H 0.7071 1.0148 -0.0800 0.045 Uiso 1 1 calc R . .
C10 C 0.66376(10) 0.9527(3) -0.01940(9) 0.0337(5) Uani 1 1 d . . .
H10 H 0.6518 1.0548 -0.0123 0.040 Uiso 1 1 calc R . .
C11 C 0.64879(8) 0.8300(3) 0.01022(8) 0.0265(4) Uani 1 1 d . . .
C12 C 0.66492(8) 0.6746(3) 0.00056(8) 0.0258(4) Uani 1 1 d . . .
C13 C 0.51720(10) 0.1052(3) 0.15650(10) 0.0417(6) Uani 1 1 d . . .
H13 H 0.4893 0.0320 0.1518 0.050 Uiso 1 1 calc R . .
C14 C 0.55502(12) 0.1079(3) 0.19558(11) 0.0471(6) Uani 1 1 d . . .
H14 H 0.5592 0.0373 0.2236 0.056 Uiso 1 1 calc R . .
C15 C 0.58657(10) 0.2365(3) 0.18593(10) 0.0390(5) Uani 1 1 d . . .
H15 H 0.6165 0.2668 0.2073 0.047 Uiso 1 1 calc R . .
C16 C 0.37012(10) 0.2271(5) 0.17961(11) 0.0600(9) Uani 1 1 d . . .
H16 H 0.3655 0.1230 0.1909 0.072 Uiso 1 1 calc R . .
C17 C 0.33732(12) 0.3418(6) 0.19752(12) 0.0709(12) Uani 1 1 d . . .
H17 H 0.3104 0.3152 0.2196 0.085 Uiso 1 1 calc R . .
C18 C 0.34407(13) 0.4924(6) 0.18321(14) 0.0682(12) Uani 1 1 d . . .
H18 H 0.3228 0.5724 0.1961 0.082 Uiso 1 1 calc R . .
C19 C 0.38337(11) 0.5290(5) 0.14867(12) 0.0560(9) Uani 1 1 d . . .
C20 C 0.39210(13) 0.6813(5) 0.13086(14) 0.0671(10) Uani 1 1 d . . .
H20 H 0.3718 0.7650 0.1429 0.080 Uiso 1 1 calc R . .
C21 C 0.42985(13) 0.7111(5) 0.09590(15) 0.0638(9) Uani 1 1 d . . .
H21 H 0.4353 0.8143 0.0841 0.077 Uiso 1 1 calc R . .
C22 C 0.45992(10) 0.5868(4) 0.07811(11) 0.0474(7) Uani 1 1 d . . .
H22 H 0.4856 0.6057 0.0540 0.057 Uiso 1 1 calc R . .
C23 C 0.45204(9) 0.4388(4) 0.09558(9) 0.0391(6) Uani 1 1 d . . .
C24 C 0.41349(9) 0.4037(4) 0.13160(10) 0.0454(7) Uani 1 1 d . . .
N1 N 0.64930(8) 0.7327(2) 0.13998(7) 0.0352(4) Uani 1 1 d . . .
N2 N 0.64357(7) 0.8699(2) 0.11407(7) 0.0308(4) Uani 1 1 d . . .
N3 N 0.64972(8) 0.5514(2) 0.02927(8) 0.0322(4) Uani 1 1 d . . .
N4 N 0.57001(7) 0.3108(2) 0.14372(7) 0.0306(4) Uani 1 1 d . . .
N5 N 0.52699(7) 0.2278(2) 0.12548(7) 0.0318(4) Uani 1 1 d . . .
N6 N 0.40748(9) 0.2545(4) 0.14765(9) 0.0488(6) Uani 1 1 d . . .
O1 O 0.56549(6) 0.7686(2) 0.06228(7) 0.0354(4) Uani 1 1 d . . .
O2 O 0.59479(7) 1.0439(2) 0.05365(7) 0.0417(4) Uani 1 1 d . . .
O3 O 0.52811(7) 0.3568(3) 0.04043(7) 0.0432(4) Uani 1 1 d . . .
O4 O 0.46100(8) 0.1558(3) 0.05605(7) 0.0516(5) Uani 1 1 d . . .
F1 F 0.75277(8) 0.2489(2) 0.21256(7) 0.0605(5) Uani 1 1 d . . .
F2 F 0.75098(11) 0.2776(2) 0.12665(7) 0.0775(7) Uani 1 1 d . . .
F3 F 0.77626(9) 0.4786(3) 0.17724(8) 0.0708(6) Uani 1 1 d . . .
F4 F 0.69272(8) 0.3978(3) 0.17348(11) 0.0867(8) Uani 1 1 d . . .
O1S O 0.4715(2) 0.8303(7) 0.2263(2) 0.0764(14) Uiso 0.50 1 d PD A -1
C1S C 0.4895(2) 0.7071(7) 0.2393(2) 0.0499(14) Uiso 0.50 1 d PD A -1
C2S C 0.5373(3) 0.6582(11) 0.2115(3) 0.073(2) Uiso 0.50 1 d PD A -1
H2S1 H 0.5259 0.6169 0.1776 0.109 Uiso 0.50 1 calc PR A -1
H2S2 H 0.5567 0.5775 0.2314 0.109 Uiso 0.50 1 calc PR A -1
H2S3 H 0.5602 0.7486 0.2075 0.109 Uiso 0.50 1 calc PR A -1
C3S C 0.4733(4) 0.5890(13) 0.2775(4) 0.098(3) Uiso 0.50 1 d PD A -1
H3S1 H 0.4857 0.6219 0.3122 0.147 Uiso 0.50 1 calc PR A -1
H3S2 H 0.4887 0.4877 0.2699 0.147 Uiso 0.50 1 calc PR A -1
H3S3 H 0.4348 0.5803 0.2755 0.147 Uiso 0.50 1 calc PR A -1

loop_
_atom_site_aniso_label
_atom_site_aniso_U_11
_atom_site_aniso_U_22
_atom_site_aniso_U_33
_atom_site_aniso_U_23
_atom_site_aniso_U_13
_atom_site_aniso_U_12
Ag1 0.03677(11) 0.03279(11) 0.03471(11) 0.00684(7) 0.00352(7) -0.00469(7)
S1 0.0288(2) 0.0304(3) 0.0307(3) 0.0028(2) 0.0058(2) 0.0034(2)
S2 0.0309(3) 0.0543(4) 0.0247(3) 0.0001(2) 0.0027(2) -0.0060(2)
B1 0.0344(12) 0.0322(13) 0.0311(12) 0.0013(10) 0.0037(10) -0.0034(10)
C1 0.0356(12) 0.0338(12) 0.0441(14) -0.0078(10) 0.0094(10) -0.0033(9)
C2 0.0337(11) 0.0503(15) 0.0402(13) -0.0132(12) 0.0031(10) -0.0039(11)
C3 0.0411(13) 0.0484(15) 0.0321(12) -0.0013(11) -0.0013(10) -0.0012(11)
C4 0.0535(15) 0.0298(12) 0.0468(14) 0.0022(11) 0.0145(12) -0.0039(11)
C5 0.0535(15) 0.0310(13) 0.0509(15) -0.0084(11) 0.0134(12) 0.0010(11)
C6 0.0368(12) 0.0427(14) 0.0334(12) -0.0097(10) 0.0073(10) -0.0036(10)
C7 0.0265(9) 0.0356(11) 0.0234(10) -0.0041(8) 0.0006(7) -0.0046(8)
C8 0.0335(11) 0.0454(14) 0.0231(10) -0.0013(9) 0.0039(8) -0.0076(10)
C9 0.0424(12) 0.0401(13) 0.0296(11) 0.0076(10) 0.0043(9) -0.0089(11)
C10 0.0374(11) 0.0308(11) 0.0328(12) 0.0042(9) 0.0020(9) -0.0030(9)
C11 0.0251(9) 0.0305(11) 0.0240(9) 0.0011(8) 0.0022(7) -0.0020(8)
C12 0.0238(9) 0.0308(11) 0.0227(9) 0.0004(8) -0.0008(7) -0.0040(8)
C13 0.0422(13) 0.0401(14) 0.0438(14) 0.0053(11) 0.0094(11) -0.0078(11)
C14 0.0528(15) 0.0464(15) 0.0421(14) 0.0157(12) 0.0033(12) -0.0058(12)
C15 0.0429(13) 0.0415(14) 0.0321(12) 0.0047(10) -0.0011(10) -0.0032(11)
C16 0.0333(13) 0.112(3) 0.0348(14) 0.0089(16) 0.0029(11) -0.0111(16)
C17 0.0340(14) 0.145(4) 0.0334(14) 0.006(2) 0.0037(11) 0.0069(19)
C18 0.0345(14) 0.126(4) 0.0436(17) -0.0098(19) 0.0001(12) 0.0234(18)
C19 0.0332(13) 0.095(3) 0.0385(15) -0.0062(15) -0.0052(11) 0.0164(15)
C20 0.0453(16) 0.093(3) 0.061(2) -0.017(2) -0.0101(14) 0.0262(17)
C21 0.0548(18) 0.065(2) 0.069(2) 0.0006(17) -0.0219(16) 0.0123(16)
C22 0.0343(12) 0.0618(18) 0.0445(15) 0.0051(13) -0.0083(11) 0.0019(12)
C23 0.0245(10) 0.0619(17) 0.0302(11) -0.0004(11) -0.0027(8) 0.0013(11)
C24 0.0241(10) 0.082(2) 0.0293(12) -0.0029(13) -0.0026(9) 0.0008(12)
N1 0.0414(11) 0.0353(11) 0.0286(10) 0.0025(8) 0.0000(8) -0.0020(9)
N2 0.0343(9) 0.0299(10) 0.0286(9) -0.0015(7) 0.0050(7) -0.0018(8)
N3 0.0356(10) 0.0290(9) 0.0325(10) 0.0016(8) 0.0068(8) -0.0032(8)
N4 0.0335(9) 0.0319(10) 0.0263(9) -0.0005(7) 0.0032(7) -0.0019(8)
N5 0.0302(9) 0.0375(10) 0.0281(9) 0.0005(8) 0.0048(7) -0.0055(8)
N6 0.0317(10) 0.0834(19) 0.0314(11) 0.0014(11) 0.0023(8) -0.0125(11)
O1 0.0273(7) 0.0445(10) 0.0348(9) 0.0050(7) 0.0036(6) -0.0012(7)
O2 0.0461(10) 0.0343(9) 0.0456(10) 0.0043(8) 0.0107(8) 0.0121(8)
O3 0.0354(8) 0.0650(13) 0.0301(8) 0.0103(8) 0.0075(7) 0.0022(8)
O4 0.0482(10) 0.0691(14) 0.0369(10) -0.0099(9) -0.0009(8) -0.0164(10)
F1 0.0837(13) 0.0562(11) 0.0417(9) 0.0116(8) 0.0031(9) 0.0141(10)
F2 0.146(2) 0.0502(11) 0.0393(10) -0.0104(8) 0.0313(11) -0.0274(12)
F3 0.0790(14) 0.0741(14) 0.0605(12) -0.0120(10) 0.0138(10) -0.0454(11)
F4 0.0445(10) 0.0929(18) 0.124(2) 0.0402(15) 0.0112(11) 0.0190(11)

loop_
_atom_type_symbol
_atom_type_description
_atom_type_scat_dispersion_real
_atom_type_scat_dispersion_imag
_atom_type_scat_source
C C 0.0033 0.0016 'International Tables Vol C Tables 4.2.6.8 and 6.1.1.4'
H H 0.0000 0.0000 'International Tables Vol C Tables 4.2.6.8 and 6.1.1.4'
B B 0.0013 0.0007 'International Tables Vol C Tables 4.2.6.8 and 6.1.1.4'
N N 0.0061 0.0033 'International Tables Vol C Tables 4.2.6.8 and 6.1.1.4'
O O 0.0106 0.0060 'International Tables Vol C Tables 4.2.6.8 and 6.1.1.4'
F F 0.0171 0.0103 'International Tables Vol C Tables 4.2.6.8 and 6.1.1.4'
S S 0.1246 0.1234 'International Tables Vol C Tables 4.2.6.8 and 6.1.1.4'
Ag Ag -0.8971 1.1015 'International Tables Vol C Tables 4.2.6.8 and 6.1.1.4'

loop_
_geom_angle_atom_site_label_1
_geom_angle_atom_site_label_2
_geom_angle_atom_site_label_3
_geom_angle
N4 Ag1 N1 135.98(7)
N4 Ag1 N3 132.48(7)
N1 Ag1 N3 87.92(7)
N4 Ag1 O1 131.69(6)
N1 Ag1 O1 69.85(6)
N3 Ag1 O1 71.46(6)
N4 Ag1 F4 79.43(7)
N1 Ag1 F4 75.95(8)
N3 Ag1 F4 100.44(7)
O1 Ag1 F4 144.97(7)
N4 Ag1 O3 65.86(6)
N1 Ag1 O3 151.62(6)
N3 Ag1 O3 81.67(6)
O1 Ag1 O3 81.80(5)
F4 Ag1 O3 131.83(7)
O1 S1 O2 122.00(11)
O1 S1 N2 105.60(10)
O2 S1 N2 103.30(11)
O1 S1 C11 111.28(11)
O2 S1 C11 108.20(11)
N2 S1 C11 104.81(10)
O4 S2 O3 121.63(12)
O4 S2 N5 104.72(12)
O3 S2 N5 105.19(10)
O4 S2 C23 112.62(13)
O3 S2 C23 107.75(13)
N5 S2 C23 103.00(11)
F4 B1 F3 109.9(3)
F4 B1 F2 109.4(3)
F3 B1 F2 109.7(2)
F4 B1 F1 106.2(2)
F3 B1 F1 111.7(2)
F2 B1 F1 109.8(2)
C2 C1 N2 106.7(2)
C2 C1 H1 126.6
N2 C1 H1 126.6
C1 C2 C3 105.8(2)
C1 C2 H2 127.1
C3 C2 H2 127.1
N1 C3 C2 111.4(2)
N1 C3 H3 124.3
C2 C3 H3 124.3
N3 C4 C5 124.6(2)
N3 C4 H4 117.7
C5 C4 H4 117.7
C6 C5 C4 118.8(2)
C6 C5 H5 120.6
C4 C5 H5 120.6
C5 C6 C7 119.5(2)
C5 C6 H6 120.2
C7 C6 H6 120.2
C6 C7 C8 121.4(2)
C6 C7 C12 118.1(2)
C8 C7 C12 120.4(2)
C9 C8 C7 121.3(2)
C9 C8 H8 119.3
C7 C8 H8 119.3
C8 C9 C10 119.3(2)
C8 C9 H9 120.3
C10 C9 H9 120.3
C11 C10 C9 120.9(2)
C11 C10 H10 119.5
C9 C10 H10 119.5
C10 C11 C12 121.6(2)
C10 C11 S1 114.41(18)
C12 C11 S1 123.89(16)
N3 C12 C11 122.20(19)
N3 C12 C7 121.5(2)
C11 C12 C7 116.28(19)
C14 C13 N5 106.6(2)
C14 C13 H13 126.7
N5 C13 H13 126.7
C13 C14 C15 105.4(2)
C13 C14 H14 127.3
C15 C14 H14 127.3
N4 C15 C14 112.1(2)
N4 C15 H15 124.0
C14 C15 H15 124.0
N6 C16 C17 123.8(4)
N6 C16 H16 118.1
C17 C16 H16 118.1
C18 C17 C16 119.4(3)
C18 C17 H17 120.3
C16 C17 H17 120.3
C17 C18 C19 119.4(3)
C17 C18 H18 120.3
C19 C18 H18 120.3
C20 C19 C24 120.2(3)
C20 C19 C18 123.1(3)
C24 C19 C18 116.7(4)
C21 C20 C19 121.2(3)
C21 C20 H20 119.4
C19 C20 H20 119.4
C20 C21 C22 119.3(4)
C20 C21 H21 120.3
C22 C21 H21 120.3
C23 C22 C21 119.9(3)
C23 C22 H22 120.1
C21 C22 H22 120.1
C22 C23 C24 122.4(3)
C22 C23 S2 117.9(2)
C24 C23 S2 119.8(2)
N6 C24 C19 123.2(3)
N6 C24 C23 119.7(3)
C19 C24 C23 117.1(3)
C3 N1 N2 104.7(2)
C3 N1 Ag1 134.84(18)
N2 N1 Ag1 120.40(14)
N1 N2 C1 111.4(2)
N1 N2 S1 121.02(15)
C1 N2 S1 127.57(18)
C4 N3 C12 117.5(2)
C4 N3 Ag1 105.19(16)
C12 N3 Ag1 136.79(16)
C15 N4 N5 104.19(19)
C15 N4 Ag1 126.85(17)
N5 N4 Ag1 128.88(15)
C13 N5 N4 111.6(2)
C13 N5 S2 127.88(18)
N4 N5 S2 120.37(16)
C16 N6 C24 117.4(3)
S1 O1 Ag1 108.74(9)
S2 O3 Ag1 106.46(9)
B1 F4 Ag1 142.1(2)
O1S C1S C3S 132.1(7)
O1S C1S C2S 114.5(6)
C3S C1S C2S 113.4(8)
C1S C2S H2S1 109.5
C1S C2S H2S2 109.5
H2S1 C2S H2S2 109.5
C1S C2S H2S3 109.5
H2S1 C2S H2S3 109.5
H2S2 C2S H2S3 109.5
C1S C3S H3S1 109.5
C1S C3S H3S2 109.5
H3S1 C3S H3S2 109.5
C1S C3S H3S3 109.5
H3S1 C3S H3S3 109.5
H3S2 C3S H3S3 109.5

loop_
_geom_bond_atom_site_label_1
_geom_bond_atom_site_label_2
_geom_bond_distance
Ag1 N4 2.1966(19)
Ag1 N1 2.278(2)
Ag1 N3 2.4491(19)
Ag1 O1 2.6917(18)
Ag1 F4 2.841(2)
Ag1 O3 2.944(2)
S1 O1 1.4234(17)
S1 O2 1.4251(19)
S1 N2 1.694(2)
S1 C11 1.771(2)
S2 O4 1.416(2)
S2 O3 1.4238(18)
S2 N5 1.696(2)
S2 C23 1.766(3)
B1 F4 1.362(3)
B1 F3 1.366(3)
B1 F2 1.375(3)
B1 F1 1.381(3)
C1 C2 1.350(4)
C1 N2 1.370(3)
C1 H1 0.9500
C2 C3 1.406(4)
C2 H2 0.9500
C3 N1 1.324(3)
C3 H3 0.9500
C4 N3 1.323(3)
C4 C5 1.402(4)
C4 H4 0.9500
C5 C6 1.359(4)
C5 H5 0.9500
C6 C7 1.405(3)
C6 H6 0.9500
C7 C8 1.411(3)
C7 C12 1.432(3)
C8 C9 1.357(4)
C8 H8 0.9500
C9 C10 1.407(3)
C9 H9 0.9500
C10 C11 1.374(3)
C10 H10 0.9500
C11 C12 1.423(3)
C12 N3 1.366(3)
C13 C14 1.358(4)
C13 N5 1.360(3)
C13 H13 0.9500
C14 C15 1.397(4)
C14 H14 0.9500
C15 N4 1.319(3)
C15 H15 0.9500
C16 N6 1.326(3)
C16 C17 1.391(6)
C16 H16 0.9500
C17 C18 1.359(6)
C17 H17 0.9500
C18 C19 1.425(5)
C18 H18 0.9500
C19 C20 1.409(6)
C19 C24 1.410(5)
C20 C21 1.391(6)
C20 H20 0.9500
C21 C22 1.409(5)
C21 H21 0.9500
C22 C23 1.368(4)
C22 H22 0.9500
C23 C24 1.434(3)
C24 N6 1.358(4)
N1 N2 1.361(3)
N4 N5 1.367(3)
O1S C1S 1.194(6)
C1S C3S 1.499(8)
C1S C2S 1.514(8)
C2S H2S1 0.9800
C2S H2S2 0.9800
C2S H2S3 0.9800
C3S H3S1 0.9800
C3S H3S2 0.9800
C3S H3S3 0.9800

loop_
_geom_torsion_atom_site_label_1
_geom_torsion_atom_site_label_2
_geom_torsion_atom_site_label_3
_geom_torsion_atom_site_label_4
_geom_torsion
N2 C1 C2 C3 0.8(3)
C1 C2 C3 N1 -0.4(3)
N3 C4 C5 C6 0.3(5)
C4 C5 C6 C7 -0.4(4)
C5 C6 C7 C8 -179.1(2)
C5 C6 C7 C12 -0.3(4)
C6 C7 C8 C9 178.1(2)
C12 C7 C8 C9 -0.7(3)
C7 C8 C9 C10 0.1(4)
C8 C9 C10 C11 0.9(4)
C9 C10 C11 C12 -1.2(3)
C9 C10 C11 S1 -178.29(19)
O1 S1 C11 C10 139.03(17)
O2 S1 C11 C10 2.4(2)
N2 S1 C11 C10 -107.30(18)
O1 S1 C11 C12 -38.0(2)
O2 S1 C11 C12 -174.65(18)
N2 S1 C11 C12 75.64(19)
C10 C11 C12 N3 -179.1(2)
S1 C11 C12 N3 -2.2(3)
C10 C11 C12 C7 0.5(3)
S1 C11 C12 C7 177.34(15)
C6 C7 C12 N3 1.2(3)
C8 C7 C12 N3 -180.0(2)
C6 C7 C12 C11 -178.4(2)
C8 C7 C12 C11 0.4(3)
N5 C13 C14 C15 0.2(3)
C13 C14 C15 N4 0.1(3)
N6 C16 C17 C18 -2.0(5)
C16 C17 C18 C19 2.2(5)
C17 C18 C19 C20 178.3(3)
C17 C18 C19 C24 -0.4(4)
C24 C19 C20 C21 0.7(5)
C18 C19 C20 C21 -178.0(3)
C19 C20 C21 C22 -0.1(5)
C20 C21 C22 C23 -0.5(4)
C21 C22 C23 C24 0.5(4)
C21 C22 C23 S2 -179.7(2)
O4 S2 C23 C22 -132.5(2)
O3 S2 C23 C22 4.4(2)
N5 S2 C23 C22 115.3(2)
O4 S2 C23 C24 47.3(2)
O3 S2 C23 C24 -175.82(18)
N5 S2 C23 C24 -65.0(2)
C20 C19 C24 N6 179.3(3)
C18 C19 C24 N6 -1.9(4)
C20 C19 C24 C23 -0.7(4)
C18 C19 C24 C23 178.1(2)
C22 C23 C24 N6 -179.9(2)
S2 C23 C24 N6 0.3(3)
C22 C23 C24 C19 0.1(4)
S2 C23 C24 C19 -179.7(2)
C2 C3 N1 N2 -0.1(3)
C2 C3 N1 Ag1 -178.36(17)
N4 Ag1 N1 C3 33.3(3)
N3 Ag1 N1 C3 -125.9(2)
O1 Ag1 N1 C3 163.1(3)
F4 Ag1 N1 C3 -24.6(2)
O3 Ag1 N1 C3 166.0(2)
N4 Ag1 N1 N2 -144.72(15)
N3 Ag1 N1 N2 56.05(17)
O1 Ag1 N1 N2 -14.95(15)
F4 Ag1 N1 N2 157.35(18)
O3 Ag1 N1 N2 -12.1(3)
C3 N1 N2 C1 0.6(3)
Ag1 N1 N2 C1 179.19(15)
C3 N1 N2 S1 -179.79(17)
Ag1 N1 N2 S1 -1.2(2)
C2 C1 N2 N1 -0.9(3)
C2 C1 N2 S1 179.53(17)
O1 S1 N2 N1 30.8(2)
O2 S1 N2 N1 159.99(18)
C11 S1 N2 N1 -86.78(19)
O1 S1 N2 C1 -149.6(2)
O2 S1 N2 C1 -20.5(2)
C11 S1 N2 C1 92.7(2)
C5 C4 N3 C12 0.6(4)
C5 C4 N3 Ag1 -172.5(3)
C11 C12 N3 C4 178.2(2)
C7 C12 N3 C4 -1.3(3)
C11 C12 N3 Ag1 -11.5(3)
C7 C12 N3 Ag1 168.97(16)
N4 Ag1 N3 C4 -23.8(2)
N1 Ag1 N3 C4 136.65(18)
O1 Ag1 N3 C4 -153.93(18)
F4 Ag1 N3 C4 61.34(18)
O3 Ag1 N3 C4 -69.83(17)
N4 Ag1 N3 C12 165.08(19)
N1 Ag1 N3 C12 -34.4(2)
O1 Ag1 N3 C12 35.0(2)
F4 Ag1 N3 C12 -109.8(2)
O3 Ag1 N3 C12 119.1(2)
C14 C15 N4 N5 -0.4(3)
C14 C15 N4 Ag1 -177.56(18)
N1 Ag1 N4 C15 -37.4(3)
N3 Ag1 N4 C15 113.9(2)
O1 Ag1 N4 C15 -142.31(19)
F4 Ag1 N4 C15 19.4(2)
O3 Ag1 N4 C15 165.2(2)
N1 Ag1 N4 N5 146.20(17)
N3 Ag1 N4 N5 -62.5(2)
O1 Ag1 N4 N5 41.3(2)
F4 Ag1 N4 N5 -157.1(2)
O3 Ag1 N4 N5 -11.26(17)
C14 C13 N5 N4 -0.5(3)
C14 C13 N5 S2 -176.9(2)
C15 N4 N5 C13 0.6(3)
Ag1 N4 N5 C13 177.65(17)
C15 N4 N5 S2 177.22(17)
Ag1 N4 N5 S2 -5.7(3)
O4 S2 N5 C13 -20.9(2)
O3 S2 N5 C13 -150.2(2)
C23 S2 N5 C13 97.1(2)
O4 S2 N5 N4 163.08(17)
O3 S2 N5 N4 33.8(2)
C23 S2 N5 N4 -78.96(19)
C17 C16 N6 C24 -0.3(4)
C19 C24 N6 C16 2.3(4)
C23 C24 N6 C16 -177.8(2)
O2 S1 O1 Ag1 -155.66(10)
N2 S1 O1 Ag1 -38.52(11)
C11 S1 O1 Ag1 74.66(11)
N4 Ag1 O1 S1 166.43(9)
N1 Ag1 O1 S1 32.10(10)
N3 Ag1 O1 S1 -62.63(10)
F4 Ag1 O1 S1 19.01(17)
O3 Ag1 O1 S1 -146.54(10)
O4 S2 O3 Ag1 -154.33(12)
N5 S2 O3 Ag1 -35.87(12)
C23 S2 O3 Ag1 73.49(11)
N4 Ag1 O3 S2 28.90(10)
N1 Ag1 O3 S2 -117.03(14)
N3 Ag1 O3 S2 173.34(12)
O1 Ag1 O3 S2 -114.33(11)
F4 Ag1 O3 S2 76.76(13)
F3 B1 F4 Ag1 84.4(4)
F2 B1 F4 Ag1 -36.1(4)
F1 B1 F4 Ag1 -154.6(2)
N4 Ag1 F4 B1 126.3(3)
N1 Ag1 F4 B1 -90.5(3)
N3 Ag1 F4 B1 -5.3(3)
O1 Ag1 F4 B1 -77.8(4)
O3 Ag1 F4 B1 82.8(3)
